data_1545327
loop_
_publ_author_name
'Rees, Matthew'
'Simpkins, Nigel S.'
'Male, Louise'

_publ_section_title
;
 An Asymmetric Organocatalysis Approach to the Prenylated Alkaloid Family.
;
_journal_issue 6
_journal_name_full 'Organic letters'
_journal_page_first 1338
_journal_page_last 1341
_journal_paper_doi 10.1021/acs.orglett.7b00193
_journal_volume 19
_journal_year 2017
_chemical_absolute_configuration ad
_chemical_formula_moiety 'C29 H26 N2 O4, 0.5(C3 H8 O)'
_chemical_formula_sum 'C30.5 H30 N2 O4.5'
_chemical_formula_weight 496.56
_space_group_crystal_system orthorhombic
_space_group_IT_number 19
_space_group_name_Hall 'P 2ac 2ab'
_space_group_name_H-M_alt 'P 21 21 21'
_symmetry_space_group_name_Hall 'P 2ac 2ab'
_symmetry_space_group_name_H-M 'P 21 21 21'
_atom_sites_solution_hydrogens mixed
_atom_sites_solution_primary iterative
_audit_creation_date 2016-12-12
_audit_creation_method
;
Olex2 1.2
(compiled 2016.11.30 svn.r3356 for OlexSys, GUI svn.r5269)
;
_cell_angle_alpha 90
_cell_angle_beta 90
_cell_angle_gamma 90
_cell_formula_units_Z 8
_cell_length_a 8.73850(10)
_cell_length_b 8.77985(12)
_cell_length_c 65.4284(6)
_cell_measurement_reflns_used 35692
_cell_measurement_temperature 100.00(10)
_cell_measurement_theta_max 70.8230
_cell_measurement_theta_min 5.0830
_cell_volume 5019.84(10)
_computing_cell_refinement
;
CrysAlisPro, Agilent Technologies,
Version 1.171.37.35 (release 13-08-2014 CrysAlis171 .NET)
(compiled Aug 13 2014,18:06:01)
;
_computing_data_collection
;
CrysAlisPro, Agilent Technologies,
Version 1.171.37.35 (release 13-08-2014 CrysAlis171 .NET)
(compiled Aug 13 2014,18:06:01)
;
_computing_data_reduction
;
CrysAlisPro, Agilent Technologies,
Version 1.171.37.35 (release 13-08-2014 CrysAlis171 .NET)
(compiled Aug 13 2014,18:06:01)
;
_computing_molecular_graphics 'Olex2 (Dolomanov et al., 2009)'
_computing_publication_material 'Olex2 (Dolomanov et al., 2009)'
_computing_structure_refinement 'ShelXL (Sheldrick, 2015)'
_computing_structure_solution 'olex2.solve (Bourhis et al., 2015)'
_diffrn_ambient_environment N~2~
_diffrn_ambient_temperature 100.00(10)
_diffrn_detector 'CCD plate'
_diffrn_detector_area_resol_mean 10.3537
_diffrn_detector_type Atlas
_diffrn_measured_fraction_theta_full 0.9994
_diffrn_measured_fraction_theta_max 0.9827
_diffrn_measurement_details
;
#__ type_ start__ end____ width___ exp.time_
  1 omega -106.00  -35.50   0.7500    0.7500
omega____ theta____ kappa____ phi______ frames
    -        0.0000 -178.0000  -30.0000 94

#__ type_ start__ end____ width___ exp.time_
  2 omega -104.00  -35.00   0.7500    0.7500
omega____ theta____ kappa____ phi______ frames
    -        0.0000  178.0000    0.0000 92

#__ type_ start__ end____ width___ exp.time_
  3 omega -104.00  -35.00   0.7500    0.7500
omega____ theta____ kappa____ phi______ frames
    -        0.0000  178.0000 -120.0000 92

#__ type_ start__ end____ width___ exp.time_
  4 omega -104.00  -35.00   0.7500    0.7500
omega____ theta____ kappa____ phi______ frames
    -        0.0000  178.0000 -180.0000 92

#__ type_ start__ end____ width___ exp.time_
  5 omega -157.00  -80.50   0.7500    0.7500
omega____ theta____ kappa____ phi______ frames
    -      -55.7969  -94.0000   90.0000 102

#__ type_ start__ end____ width___ exp.time_
  6 omega -157.00  -10.00   0.7500    0.7500
omega____ theta____ kappa____ phi______ frames
    -      -55.7969  -61.0000  -30.0000 196

#__ type_ start__ end____ width___ exp.time_
  7 omega  -96.00   -3.00   0.7500    0.7500
omega____ theta____ kappa____ phi______ frames
    -      -55.7969  125.0000  120.0000 124

#__ type_ start__ end____ width___ exp.time_
  8 omega  -96.00   -3.00   0.7500    0.7500
omega____ theta____ kappa____ phi______ frames
    -      -55.7969  125.0000  -90.0000 124

#__ type_ start__ end____ width___ exp.time_
  9 omega    7.00  152.50   0.7500    0.7500
omega____ theta____ kappa____ phi______ frames
    -       55.7969   45.0000 -180.0000 194

#__ type_ start__ end____ width___ exp.time_
 10 omega    9.00  160.50   0.7500    0.7500
omega____ theta____ kappa____ phi______ frames
    -       55.7969   77.0000   60.0000 202

#__ type_ start__ end____ width___ exp.time_
 11 omega   94.00  152.50   0.7500    0.7500
omega____ theta____ kappa____ phi______ frames
    -       55.7969  125.0000 -180.0000 78

#__ type_ start__ end____ width___ exp.time_
 12 omega   94.00  152.50   0.7500    0.7500
omega____ theta____ kappa____ phi______ frames
    -       55.7969  125.0000   30.0000 78

#__ type_ start__ end____ width___ exp.time_
 13 omega   57.00  177.00   0.7500    6.5800
omega____ theta____ kappa____ phi______ frames
    -      111.5939   38.0000  120.0000 160

#__ type_ start__ end____ width___ exp.time_
 14 omega  100.00  178.00   0.7500    6.5800
omega____ theta____ kappa____ phi______ frames
    -      111.5939  111.0000  -30.0000 104

#__ type_ start__ end____ width___ exp.time_
 15 omega  100.00  178.00   0.7500    6.5800
omega____ theta____ kappa____ phi______ frames
    -      111.5939  111.0000 -150.0000 104

#__ type_ start__ end____ width___ exp.time_
 16 omega  100.00  178.00   0.7500    6.5800
omega____ theta____ kappa____ phi______ frames
    -      111.5939  111.0000   60.0000 104

#__ type_ start__ end____ width___ exp.time_
 17 omega   13.00   94.00   0.7500    6.5800
omega____ theta____ kappa____ phi______ frames
    -      111.5939  -25.0000   30.0000 108

#__ type_ start__ end____ width___ exp.time_
 18 omega   64.00  178.00   0.7500    6.5800
omega____ theta____ kappa____ phi______ frames
    -      111.5939   77.0000   90.0000 152

#__ type_ start__ end____ width___ exp.time_
 19 omega   14.00  114.50   0.7500    6.5800
omega____ theta____ kappa____ phi______ frames
    -      111.5939 -111.0000  -90.0000 134

#__ type_ start__ end____ width___ exp.time_
 20 omega   64.00  178.00   0.7500    6.5800
omega____ theta____ kappa____ phi______ frames
    -      111.5939   77.0000 -150.0000 152

#__ type_ start__ end____ width___ exp.time_
 21 omega   65.00  177.50   0.7500    6.5800
omega____ theta____ kappa____ phi______ frames
    -      111.5939   63.0000   60.0000 150

#__ type_ start__ end____ width___ exp.time_
 22 omega   65.00  177.50   0.7500    6.5800
omega____ theta____ kappa____ phi______ frames
    -      111.5939   50.0000    0.0000 150

#__ type_ start__ end____ width___ exp.time_
 23 omega   14.00   92.00   0.7500    6.5800
omega____ theta____ kappa____ phi______ frames
    -      111.5939  -38.0000  -30.0000 104

#__ type_ start__ end____ width___ exp.time_
 24 omega   57.00  150.00   0.7500    6.5800
omega____ theta____ kappa____ phi______ frames
    -      111.5939  178.0000   90.0000 124

#__ type_ start__ end____ width___ exp.time_
 25 omega   57.00  177.00   0.7500    6.5800
omega____ theta____ kappa____ phi______ frames
    -      111.5939   38.0000   60.0000 160

#__ type_ start__ end____ width___ exp.time_
 26 omega   65.00  177.50   0.7500    6.5800
omega____ theta____ kappa____ phi______ frames
    -      111.5939   50.0000 -180.0000 150

#__ type_ start__ end____ width___ exp.time_
 27 omega   65.00  177.50   0.7500    6.5800
omega____ theta____ kappa____ phi______ frames
    -      111.5939   63.0000   90.0000 150

#__ type_ start__ end____ width___ exp.time_
 28 omega   57.00  123.00   0.7500    6.5800
omega____ theta____ kappa____ phi______ frames
    -      111.5939  178.0000    0.0000 88

#__ type_ start__ end____ width___ exp.time_
 29 omega  -99.00  -83.25   0.7500    0.7500
omega____ theta____ kappa____ phi______ frames
    -        0.0000  -57.0000   60.0000 21

#__ type_ start__ end____ width___ exp.time_
 30 omega  -47.00   13.00   0.7500    0.7500
omega____ theta____ kappa____ phi______ frames
    -        0.0000   57.0000   60.0000 80

#__ type_ start__ end____ width___ exp.time_
 31 omega -162.00 -114.75   0.7500    0.7500
omega____ theta____ kappa____ phi______ frames
    -      -55.7969  -77.0000  -90.0000 63

#__ type_ start__ end____ width___ exp.time_
 32 omega   92.25  160.50   0.7500    0.7500
omega____ theta____ kappa____ phi______ frames
    -       55.7969   77.0000  120.0000 91

#__ type_ start__ end____ width___ exp.time_
 33 omega  123.75  160.50   0.7500    0.7500
omega____ theta____ kappa____ phi______ frames
    -       55.7969   77.0000 -150.0000 49

#__ type_ start__ end____ width___ exp.time_
 34 omega    9.00  160.50   0.7500    0.7500
omega____ theta____ kappa____ phi______ frames
    -       55.7969   77.0000 -120.0000 202

#__ type_ start__ end____ width___ exp.time_
 35 omega  117.75  160.50   0.7500    0.7500
omega____ theta____ kappa____ phi______ frames
    -       55.7969   77.0000  -30.0000 57

#__ type_ start__ end____ width___ exp.time_
 36 omega  110.25  160.50   0.7500    0.7500
omega____ theta____ kappa____ phi______ frames
    -       55.7969   77.0000  150.0000 67

#__ type_ start__ end____ width___ exp.time_
 37 omega   76.75  178.00   0.7500    6.5800
omega____ theta____ kappa____ phi______ frames
    -      111.5939   77.0000  120.0000 135

#__ type_ start__ end____ width___ exp.time_
 38 omega  112.00  178.00   0.7500    6.5800
omega____ theta____ kappa____ phi______ frames
    -      111.5939   77.0000  -60.0000 88

#__ type_ start__ end____ width___ exp.time_
 39 omega  120.25  178.00   0.7500    6.5800
omega____ theta____ kappa____ phi______ frames
    -      111.5939   77.0000 -120.0000 77

#__ type_ start__ end____ width___ exp.time_
 40 omega   14.00   87.50   0.7500    6.5800
omega____ theta____ kappa____ phi______ frames
    -      111.5939 -111.0000   60.0000 98

#__ type_ start__ end____ width___ exp.time_
 41 omega  112.00  178.00   0.7500    6.5800
omega____ theta____ kappa____ phi______ frames
    -      111.5939   77.0000  -30.0000 88

#__ type_ start__ end____ width___ exp.time_
 42 omega  109.00  178.00   0.7500    6.5800
omega____ theta____ kappa____ phi______ frames
    -      111.5939   77.0000 -180.0000 92

#__ type_ start__ end____ width___ exp.time_
 43 omega  115.00  178.00   0.7500    6.5800
omega____ theta____ kappa____ phi______ frames
    -      111.5939  111.0000  -90.0000 84

#__ type_ start__ end____ width___ exp.time_
 44 omega  123.50  177.50   0.7500    6.5800
omega____ theta____ kappa____ phi______ frames
    -      111.5939   63.0000  -60.0000 72

#__ type_ start__ end____ width___ exp.time_
 45 omega  101.50  178.00   0.7500    6.5800
omega____ theta____ kappa____ phi______ frames
    -      111.5939   77.0000   30.0000 102

#__ type_ start__ end____ width___ exp.time_
 46 omega  122.75  177.50   0.7500    6.5800
omega____ theta____ kappa____ phi______ frames
    -      111.5939   50.0000  -60.0000 73

#__ type_ start__ end____ width___ exp.time_
 47 omega   64.00  178.00   0.7500    6.5800
omega____ theta____ kappa____ phi______ frames
    -      111.5939   77.0000    0.0000 152

#__ type_ start__ end____ width___ exp.time_
 48 omega   57.00  150.00   0.7500    6.5800
omega____ theta____ kappa____ phi______ frames
    -      111.5939  178.0000  -90.0000 124
;
_diffrn_measurement_device 'four-circle diffractometer'
_diffrn_measurement_device_type 'SuperNova, Dual, Cu at zero, Atlas'
_diffrn_measurement_method '\w scans'
_diffrn_orient_matrix_UB_11 -0.1663765000
_diffrn_orient_matrix_UB_12 -0.0513955000
_diffrn_orient_matrix_UB_13 -0.0035337000
_diffrn_orient_matrix_UB_21 -0.0181491000
_diffrn_orient_matrix_UB_22 0.1222206000
_diffrn_orient_matrix_UB_23 -0.0167348000
_diffrn_orient_matrix_UB_31 0.0551213000
_diffrn_orient_matrix_UB_32 -0.1150573000
_diffrn_orient_matrix_UB_33 -0.0161830000
_diffrn_radiation_monochromator mirror
_diffrn_radiation_probe x-ray
_diffrn_radiation_type 'Cu K\a'
_diffrn_radiation_wavelength 1.54184
_diffrn_reflns_av_R_equivalents 0.0461
_diffrn_reflns_av_unetI/netI 0.0230
_diffrn_reflns_Laue_measured_fraction_full 1.000
_diffrn_reflns_Laue_measured_fraction_max 0.990
_diffrn_reflns_limit_h_max 10
_diffrn_reflns_limit_h_min -10
_diffrn_reflns_limit_k_max 10
_diffrn_reflns_limit_k_min -10
_diffrn_reflns_limit_l_max 79
_diffrn_reflns_limit_l_min -79
_diffrn_reflns_number 71872
_diffrn_reflns_point_group_measured_fraction_full 1.000
_diffrn_reflns_point_group_measured_fraction_max 0.990
_diffrn_reflns_theta_full 67.684
_diffrn_reflns_theta_max 69.124
_diffrn_reflns_theta_min 2.701
_diffrn_source 'sealed X-ray tube'
_diffrn_source_type 'SuperNova (Cu) X-ray Source'
_exptl_absorpt_coefficient_mu 0.713
_exptl_absorpt_correction_T_max 0.990
_exptl_absorpt_correction_T_min 0.983
_exptl_absorpt_correction_type gaussian
_exptl_absorpt_process_details
;
CrysAlisPro, Agilent Technologies,
Version 1.171.37.35 (release 13-08-2014 CrysAlis171 .NET)
(compiled Aug 13 2014,18:06:01)
Numerical absorption correction based on gaussian integration over
            a multifaceted crystal model
Empirical absorption correction using spherical harmonics,
 implemented in SCALE3 ABSPACK scaling algorithm.
;
_exptl_crystal_colour colourless
_exptl_crystal_colour_primary colourless
_exptl_crystal_density_diffrn 1.314
_exptl_crystal_description block
_exptl_crystal_F_000 2104
_exptl_crystal_size_max 0.3083
_exptl_crystal_size_mid 0.2449
_exptl_crystal_size_min 0.1824
_refine_diff_density_max 0.203
_refine_diff_density_min -0.245
_refine_diff_density_rms 0.047
_refine_ls_abs_structure_details
;
 Flack x determined using 3953 quotients [(I+)-(I-)]/[(I+)+(I-)]
 (Parsons, Flack and Wagner, Acta Cryst. B69 (2013) 249-259).
;
_refine_ls_abs_structure_Flack -0.01(5)
_refine_ls_extinction_method none
_refine_ls_goodness_of_fit_ref 1.102
_refine_ls_hydrogen_treatment mixed
_refine_ls_matrix_type full
_refine_ls_number_parameters 715
_refine_ls_number_reflns 9353
_refine_ls_number_restraints 13
_refine_ls_restrained_S_all 1.102
_refine_ls_R_factor_all 0.0484
_refine_ls_R_factor_gt 0.0479
_refine_ls_shift/su_max 0.001
_refine_ls_shift/su_mean 0.000
_refine_ls_structure_factor_coef Fsqd
_refine_ls_weighting_details 'w=1/[\s^2^(Fo^2^)+(0.0261P)^2^+4.8234P] where P=(Fo^2^+2Fc^2^)/3'
_refine_ls_weighting_scheme calc
_refine_ls_wR_factor_gt 0.1081
_refine_ls_wR_factor_ref 0.1085
_reflns_Friedel_coverage 0.746
_reflns_Friedel_fraction_full 1.000
_reflns_Friedel_fraction_max 0.989
_reflns_number_gt 9294
_reflns_number_total 9353
_reflns_threshold_expression 'I > 2\s(I)'
_cod_data_source_file ol7b00193_si_001.cif
_cod_data_source_block 18a
_cod_depositor_comments 'Adding full bibliography for 1545327.cif.'
_cod_original_formula_sum 'C30.50 H30 N2 O4.50'
_cod_database_code 1545327
_shelxl_version_number 2014/6
_chemical_oxdiff_formula 'C29 H26 N2 O4'
_shelx_space_group_comment
;
The symmetry employed for this shelxl refinement is uniquely defined
by the following loop, which should always be used as a source of
symmetry information in preference to the above space-group names.
They are only intended as comments.
;
_reflns_odcompleteness_completeness 99.94
_reflns_odcompleteness_iscentric 1
_reflns_odcompleteness_theta 66.97
_olex2_refinement_description
;
1. Twinned data refinement
 Scales: 0.682(2) 0.318(2)
2. Fixed Uiso
 At 1.2 times of:
  All C(H) groups, All C(H,H) groups
 At 1.5 times of:
  All C(H,H,H) groups, All O(H) groups
3. Restrained distances
 O2-H2
 0.9 with sigma of 0.03
4. Uiso/Uaniso restraints and constraints
C201 \\sim C21': within 1.7A with sigma of 0.02 and sigma for terminal atoms of
0.04
Uanis(C21') \\sim Ueq: with sigma of 0.05 and sigma for terminal atoms of 0.1
5. Others
 Sof(C21')=Sof(H21')=Sof(C22')=Sof(H22A)=Sof(H22B)=Sof(H22C)=Sof(C23')=
 Sof(H23C)=Sof(H23D)=Sof(H23E)=Sof(O21')=Sof(H21A)=1-FVAR(1)
 Sof(C201)=Sof(H201)=Sof(C202)=Sof(H20A)=Sof(H20B)=Sof(H20C)=Sof(C203)=
 Sof(H20D)=Sof(H20E)=Sof(H20F)=Sof(O201)=Sof(H20G)=FVAR(1)
6.a Ternary CH refined with riding coordinates:
 C8(H8), C9(H9), C108(H108), C109(H109), C201(H201), C21'(H21')
6.b Secondary CH2 refined with riding coordinates:
 C5(H5A,H5B), C6(H6A,H6B), C7(H7A,H7B), C23(H23A,H23B), C105(H10A,H10B),
 C106(H10C,H10D), C107(H10E,H10F), C123(H12A,H12B)
6.c Aromatic/amide H refined with riding coordinates:
 C12(H12), C13(H13), C14(H14), C15(H15), C16(H16), C18(H18), C19(H19),
 C20(H20), C21(H21), C22(H22), C25(H25), C26(H26), C27(H27), C28(H28), C29(H29),
  C112(H112), C113(H113), C114(H114), C115(H115), C116(H116), C118(H118),
 C119(H119), C120(H120), C121(H121), C122(H122), C125(H125), C126(H126),
 C127(H127), C128(H128), C129(H129)
6.d Tetrahedral OH refined with riding coordinates:
 O201(H20G), O21'(H21A)
6.e Idealised Me refined as rotating group:
 C202(H20A,H20B,H20C), C203(H20D,H20E,H20F), C22'(H22A,H22B,H22C), C23'(H23C,
 H23D,H23E)
;
_olex2_submission_special_instructions 'No special instructions were received'

loop_
_space_group_symop_operation_xyz
'x, y, z'
'-x+1/2, -y, z+1/2'
'x+1/2, -y+1/2, -z'
'-x, y+1/2, -z+1/2'

loop_
_atom_site_label
_atom_site_type_symbol
_atom_site_fract_x
_atom_site_fract_y
_atom_site_fract_z
_atom_site_U_iso_or_equiv
_atom_site_adp_type
_atom_site_occupancy
_atom_site_site_symmetry_order
_atom_site_calc_flag
_atom_site_refinement_flags_posn
_atom_site_refinement_flags_adp
_atom_site_refinement_flags_occupancy
_atom_site_disorder_assembly
_atom_site_disorder_group
C1 C 0.8399(6) 0.7000(6) 0.64522(7) 0.0250(11) Uani 1 1 d . . . . .
C2 C 0.7227(6) 0.6767(6) 0.66262(7) 0.0236(10) Uani 1 1 d . . . . .
C3 C 0.9345(6) 0.6041(6) 0.68443(7) 0.0235(10) Uani 1 1 d . . . . .
C4 C 0.9827(6) 0.7568(6) 0.67573(7) 0.0238(10) Uani 1 1 d . . . . .
C5 C 1.1510(6) 0.7969(7) 0.67926(7) 0.0296(12) Uani 1 1 d . . . . .
H5A H 1.1651 0.9064 0.6800 0.035 Uiso 1 1 calc R . . . .
H5B H 1.1886 0.7511 0.6918 0.035 Uiso 1 1 calc R . . . .
C6 C 1.2324(6) 0.7307(8) 0.66061(8) 0.0355(13) Uani 1 1 d . . . . .
H6A H 1.3291 0.7821 0.6582 0.043 Uiso 1 1 calc R . . . .
H6B H 1.2515 0.6227 0.6624 0.043 Uiso 1 1 calc R . . . .
C7 C 1.1215(6) 0.7589(7) 0.64310(7) 0.0307(12) Uani 1 1 d . . . . .
H7A H 1.1356 0.8595 0.6373 0.037 Uiso 1 1 calc R . . . .
H7B H 1.1331 0.6830 0.6324 0.037 Uiso 1 1 calc R . . . .
C8 C 0.7028(6) 0.8222(5) 0.67553(6) 0.0203(9) Uani 1 1 d . . . . .
H8 H 0.6426 0.7976 0.6877 0.024 Uiso 1 1 calc R . . . .
C9 C 0.8648(6) 0.8790(6) 0.68237(6) 0.0223(10) Uani 1 1 d . . . . .
H9 H 0.8870 0.9708 0.6744 0.027 Uiso 1 1 calc R . . . .
C10 C 0.6222(6) 0.9473(6) 0.66376(7) 0.0260(10) Uani 1 1 d . . . . .
C11 C 0.5076(6) 1.0481(6) 0.67424(7) 0.0260(10) Uani 1 1 d . . . . .
C12 C 0.4319(7) 1.1564(7) 0.66260(9) 0.0373(13) Uani 1 1 d . . . . .
H12 H 0.4535 1.1649 0.6487 0.045 Uiso 1 1 calc R . . . .
C13 C 0.3249(7) 1.2519(7) 0.67135(10) 0.0444(14) Uani 1 1 d . . . . .
H13 H 0.2726 1.3216 0.6632 0.053 Uiso 1 1 calc R . . . .
C14 C 0.2948(6) 1.2451(6) 0.69205(10) 0.0394(13) Uani 1 1 d . . . . .
H14 H 0.2245 1.3111 0.6980 0.047 Uiso 1 1 calc R . . . .
C15 C 0.3708(7) 1.1386(7) 0.70380(8) 0.0387(13) Uani 1 1 d . . . . .
H15 H 0.3509 1.1328 0.7177 0.046 Uiso 1 1 calc R . . . .
C16 C 0.4766(6) 1.0401(7) 0.69508(8) 0.0317(11) Uani 1 1 d . . . . .
H16 H 0.5267 0.9687 0.7032 0.038 Uiso 1 1 calc R . . . .
C17 C 0.8760(6) 0.9235(6) 0.70481(7) 0.0252(10) Uani 1 1 d . . . . .
C18 C 0.8149(7) 0.8344(7) 0.72026(7) 0.0325(12) Uani 1 1 d . . . . .
H18 H 0.7639 0.7446 0.7171 0.039 Uiso 1 1 calc R . . . .
C19 C 0.8295(8) 0.8792(8) 0.74059(8) 0.0477(17) Uani 1 1 d . . . . .
H19 H 0.7845 0.8211 0.7508 0.057 Uiso 1 1 calc R . . . .
C20 C 0.9096(8) 1.0079(10) 0.74564(9) 0.062(2) Uani 1 1 d . . . . .
H20 H 0.9234 1.0348 0.7593 0.074 Uiso 1 1 calc R . . . .
C21 C 0.9691(8) 1.0968(9) 0.73031(10) 0.057(2) Uani 1 1 d . . . . .
H21 H 1.0214 1.1858 0.7336 0.069 Uiso 1 1 calc R . . . .
C22 C 0.9522(6) 1.0554(7) 0.70983(9) 0.0375(13) Uani 1 1 d . . . . .
H22 H 0.9925 1.1169 0.6996 0.045 Uiso 1 1 calc R . . . .
C23 C 0.7115(6) 0.4313(6) 0.68484(8) 0.0332(12) Uani 1 1 d . . . . .
H23A H 0.7818 0.3475 0.6872 0.040 Uiso 1 1 calc R . . . .
H23B H 0.6363 0.3983 0.6749 0.040 Uiso 1 1 calc R . . . .
C24 C 0.6312(7) 0.4698(6) 0.70472(8) 0.0352(13) Uani 1 1 d . . . . .
C25 C 0.4961(7) 0.5502(7) 0.70493(8) 0.0336(12) Uani 1 1 d . . . . .
H25 H 0.4495 0.5766 0.6927 0.040 Uiso 1 1 calc R . . . .
C26 C 0.4289(7) 0.5922(8) 0.72322(8) 0.0418(14) Uani 1 1 d . . . . .
H26 H 0.3381 0.6474 0.7232 0.050 Uiso 1 1 calc R . . . .
C27 C 0.4976(7) 0.5517(8) 0.74163(9) 0.0466(15) Uani 1 1 d . . . . .
H27 H 0.4533 0.5816 0.7539 0.056 Uiso 1 1 calc R . . . .
C28 C 0.6295(8) 0.4684(8) 0.74177(9) 0.0524(17) Uani 1 1 d . . . . .
H28 H 0.6734 0.4396 0.7541 0.063 Uiso 1 1 calc R . . . .
C29 C 0.6985(7) 0.4264(6) 0.72334(9) 0.0418(14) Uani 1 1 d . . . . .
H29 H 0.7886 0.3701 0.7234 0.050 Uiso 1 1 calc R . . . .
N1 N 0.9733(5) 0.7456(6) 0.65320(6) 0.0268(9) Uani 1 1 d . . . . .
N2 N 0.7969(5) 0.5621(5) 0.67655(6) 0.0277(9) Uani 1 1 d . . . . .
O1 O 0.8161(4) 0.6716(5) 0.62713(5) 0.0349(9) Uani 1 1 d . . . . .
O2 O 0.5834(4) 0.6259(5) 0.65568(5) 0.0296(8) Uani 1 1 d D . . . .
H2 H 0.594(8) 0.596(7) 0.6435(6) 0.044 Uiso 1 1 d DR . . . .
O3 O 1.0075(4) 0.5283(4) 0.69698(5) 0.0332(8) Uani 1 1 d . . . . .
O4 O 0.6546(5) 0.9673(5) 0.64590(5) 0.0384(10) Uani 1 1 d . . . . .
C101 C 0.5339(6) 0.4039(6) 0.60568(7) 0.0235(10) Uani 1 1 d . . . . .
C102 C 0.5678(5) 0.5251(5) 0.58924(7) 0.0201(9) Uani 1 1 d . . . . .
C103 C 0.6622(6) 0.3214(6) 0.56770(7) 0.0230(10) Uani 1 1 d . . . . .
C104 C 0.5013(6) 0.2689(6) 0.57399(7) 0.0224(10) Uani 1 1 d . . . . .
C105 C 0.4674(6) 0.1023(6) 0.56927(7) 0.0275(11) Uani 1 1 d . . . . .
H10A H 0.5198 0.0698 0.5569 0.033 Uiso 1 1 calc R . . . .
H10B H 0.3584 0.0856 0.5676 0.033 Uiso 1 1 calc R . . . .
C106 C 0.5284(7) 0.0172(5) 0.58803(8) 0.0298(11) Uani 1 1 d . . . . .
H10C H 0.6386 0.0048 0.5873 0.036 Uiso 1 1 calc R . . . .
H10D H 0.4810 -0.0822 0.5893 0.036 Uiso 1 1 calc R . . . .
C107 C 0.4830(7) 0.1217(6) 0.60578(7) 0.0296(11) Uani 1 1 d . . . . .
H10E H 0.3794 0.1011 0.6103 0.036 Uiso 1 1 calc R . . . .
H10F H 0.5525 0.1104 0.6172 0.036 Uiso 1 1 calc R . . . .
C108 C 0.4306(5) 0.5448(5) 0.57429(6) 0.0195(9) Uani 1 1 d . . . . .
H108 H 0.4640 0.6071 0.5627 0.023 Uiso 1 1 calc R . . . .
C109 C 0.3818(6) 0.3881(6) 0.56624(7) 0.0217(10) Uani 1 1 d . . . . .
H109 H 0.2845 0.3633 0.5729 0.026 Uiso 1 1 calc R . . . .
C110 C 0.2964(6) 0.6237(6) 0.58458(7) 0.0237(10) Uani 1 1 d . . . . .
C111 C 0.2109(5) 0.7454(5) 0.57337(7) 0.0207(9) Uani 1 1 d . . . . .
C112 C 0.1016(6) 0.8287(6) 0.58400(7) 0.0264(10) Uani 1 1 d . . . . .
H112 H 0.0864 0.8111 0.5979 0.032 Uiso 1 1 calc R . . . .
C113 C 0.0155(6) 0.9374(6) 0.57401(7) 0.0302(11) Uani 1 1 d . . . . .
H113 H -0.0571 0.9934 0.5812 0.036 Uiso 1 1 calc R . . . .
C114 C 0.0371(6) 0.9637(6) 0.55320(7) 0.0266(10) Uani 1 1 d . . . . .
H114 H -0.0220 1.0363 0.5465 0.032 Uiso 1 1 calc R . . . .
C115 C 0.1447(6) 0.8830(6) 0.54266(7) 0.0266(10) Uani 1 1 d . . . . .
H115 H 0.1595 0.9017 0.5288 0.032 Uiso 1 1 calc R . . . .
C116 C 0.2319(6) 0.7737(6) 0.55247(7) 0.0251(10) Uani 1 1 d . . . . .
H116 H 0.3047 0.7188 0.5452 0.030 Uiso 1 1 calc R . . . .
C117 C 0.3538(6) 0.3799(5) 0.54339(7) 0.0213(9) Uani 1 1 d . . . . .
C118 C 0.4553(6) 0.4432(6) 0.52930(6) 0.0251(10) Uani 1 1 d . . . . .
H118 H 0.5440 0.4913 0.5338 0.030 Uiso 1 1 calc R . . . .
C119 C 0.4232(6) 0.4343(6) 0.50848(7) 0.0329(12) Uani 1 1 d . . . . .
H119 H 0.4917 0.4766 0.4992 0.039 Uiso 1 1 calc R . . . .
C120 C 0.2943(7) 0.3650(7) 0.50138(8) 0.0363(13) Uani 1 1 d . . . . .
H120 H 0.2748 0.3601 0.4874 0.044 Uiso 1 1 calc R . . . .
C121 C 0.1936(7) 0.3026(7) 0.51515(9) 0.0423(15) Uani 1 1 d . . . . .
H121 H 0.1057 0.2542 0.5105 0.051 Uiso 1 1 calc R . . . .
C122 C 0.2223(7) 0.3114(6) 0.53607(8) 0.0318(11) Uani 1 1 d . . . . .
H122 H 0.1520 0.2705 0.5452 0.038 Uiso 1 1 calc R . . . .
C123 C 0.8306(6) 0.5434(7) 0.57072(8) 0.0331(12) Uani 1 1 d . . . . .
H12A H 0.9177 0.4752 0.5701 0.040 Uiso 1 1 calc R . . . .
H12B H 0.8520 0.6203 0.5810 0.040 Uiso 1 1 calc R . . . .
C124 C 0.8086(6) 0.6199(7) 0.55008(8) 0.0321(12) Uani 1 1 d . . . . .
C125 C 0.7218(6) 0.7511(7) 0.54846(7) 0.0312(11) Uani 1 1 d . . . . .
H125 H 0.6836 0.7966 0.5602 0.037 Uiso 1 1 calc R . . . .
C126 C 0.6907(7) 0.8163(7) 0.52945(8) 0.0368(13) Uani 1 1 d . . . . .
H126 H 0.6319 0.9043 0.5285 0.044 Uiso 1 1 calc R . . . .
C127 C 0.7490(7) 0.7474(8) 0.51189(8) 0.0435(15) Uani 1 1 d . . . . .
H127 H 0.7284 0.7890 0.4991 0.052 Uiso 1 1 calc R . . . .
C128 C 0.8361(7) 0.6189(8) 0.51344(8) 0.0459(15) Uani 1 1 d . . . . .
H128 H 0.8759 0.5744 0.5017 0.055 Uiso 1 1 calc R . . . .
C129 C 0.8662(6) 0.5537(7) 0.53246(8) 0.0380(13) Uani 1 1 d . . . . .
H129 H 0.9251 0.4657 0.5333 0.046 Uiso 1 1 calc R . . . .
N101 N 0.4951(5) 0.2744(5) 0.59665(6) 0.0241(9) Uani 1 1 d . . . . .
N102 N 0.6938(5) 0.4570(5) 0.57671(6) 0.0230(8) Uani 1 1 d . . . . .
O101 O 0.5478(5) 0.4237(4) 0.62421(5) 0.0317(8) Uani 1 1 d . . . . .
O102 O 0.6069(4) 0.6641(4) 0.59712(5) 0.0272(8) Uani 1 1 d . . . . .
H102 H 0.682(7) 0.649(8) 0.6078(8) 0.041 Uiso 1 1 d R . . . .
O103 O 0.7473(4) 0.2511(5) 0.55619(5) 0.0319(8) Uani 1 1 d . . . . .
O104 O 0.2581(5) 0.5859(5) 0.60167(5) 0.0341(9) Uani 1 1 d . . . . .
C201 C 0.9148(10) 1.2106(10) 0.62200(12) 0.039(2) Uani 0.717(9) 1 d . U P A 1
H201 H 0.8221 1.2453 0.6150 0.046 Uiso 0.717(9) 1 calc R . P A 1
C202 C 0.9061(18) 1.2617(17) 0.6436(3) 0.059(4) Uani 0.717(9) 1 d . . P A 1
H20A H 0.9797 1.2067 0.6516 0.088 Uiso 0.717(9) 1 calc GR . P A 1
H20B H 0.8052 1.2427 0.6488 0.088 Uiso 0.717(9) 1 calc GR . P A 1
H20C H 0.9277 1.3688 0.6443 0.088 Uiso 0.717(9) 1 calc GR . P A 1
C203 C 1.048(2) 1.277(2) 0.6115(2) 0.089(7) Uani 0.717(9) 1 d . . P A 1
H20D H 1.0353 1.3855 0.6104 0.133 Uiso 0.717(9) 1 calc GR . P A 1
H20E H 1.0575 1.2338 0.5981 0.133 Uiso 0.717(9) 1 calc GR . P A 1
H20F H 1.1394 1.2558 0.6192 0.133 Uiso 0.717(9) 1 calc GR . P A 1
O201 O 0.9208(8) 1.0503(7) 0.62064(9) 0.0510(19) Uani 0.717(9) 1 d . . P A 1
H20G H 0.8508 1.0133 0.6274 0.076 Uiso 0.717(9) 1 calc R . P A 1
C21' C 1.016(2) 1.334(3) 0.6264(4) 0.050(6) Uani 0.283(9) 1 d . U P A 2
H21' H 0.9663 1.4336 0.6264 0.060 Uiso 0.283(9) 1 calc R . P A 2
C22' C 0.980(5) 1.249(7) 0.6443(7) 0.089(19) Uani 0.283(9) 1 d . . P A 2
H22A H 0.8708 1.2504 0.6463 0.133 Uiso 0.283(9) 1 calc GR . P A 2
H22B H 1.0291 1.2949 0.6559 0.133 Uiso 0.283(9) 1 calc GR . P A 2
H22C H 1.0140 1.1463 0.6427 0.133 Uiso 0.283(9) 1 calc GR . P A 2
C23' C 0.999(5) 1.256(5) 0.6056(5) 0.067(13) Uani 0.283(9) 1 d . . P A 2
H23C H 1.0904 1.1990 0.6027 0.101 Uiso 0.283(9) 1 calc GR . P A 2
H23D H 0.9839 1.3317 0.5953 0.101 Uiso 0.283(9) 1 calc GR . P A 2
H23E H 0.9130 1.1884 0.6060 0.101 Uiso 0.283(9) 1 calc GR . P A 2
O21' O 1.180(2) 1.348(2) 0.6308(3) 0.059(5) Uani 0.283(9) 1 d . . P A 2
H21A H 1.2188 1.2627 0.6313 0.088 Uiso 0.283(9) 1 calc R . P A 2

loop_
_atom_site_aniso_label
_atom_site_aniso_U_11
_atom_site_aniso_U_22
_atom_site_aniso_U_33
_atom_site_aniso_U_23
_atom_site_aniso_U_13
_atom_site_aniso_U_12
C1 0.019(2) 0.034(3) 0.023(2) -0.0026(19) 0.0004(18) 0.010(2)
C2 0.018(2) 0.031(3) 0.021(2) -0.001(2) -0.0004(18) -0.002(2)
C3 0.025(2) 0.018(2) 0.027(2) -0.0058(19) 0.0026(19) 0.011(2)
C4 0.022(2) 0.031(3) 0.018(2) -0.0024(19) -0.0039(18) -0.001(2)
C5 0.023(3) 0.038(3) 0.028(2) -0.007(2) -0.001(2) 0.002(2)
C6 0.021(3) 0.048(4) 0.037(3) -0.009(3) 0.003(2) 0.003(2)
C7 0.023(3) 0.043(3) 0.026(2) -0.004(2) 0.006(2) 0.003(2)
C8 0.025(2) 0.019(2) 0.0171(19) -0.0022(17) -0.0006(18) 0.002(2)
C9 0.023(2) 0.027(2) 0.017(2) 0.0019(18) -0.0020(17) -0.003(2)
C10 0.025(3) 0.029(3) 0.024(2) 0.003(2) -0.0029(19) 0.006(2)
C11 0.024(3) 0.025(3) 0.029(2) -0.002(2) -0.0021(19) 0.002(2)
C12 0.037(3) 0.032(3) 0.042(3) 0.003(2) -0.001(2) 0.008(2)
C13 0.038(3) 0.034(3) 0.061(4) 0.004(3) -0.008(3) 0.005(3)
C14 0.022(3) 0.022(3) 0.074(4) -0.011(3) 0.007(2) 0.006(2)
C15 0.034(3) 0.040(3) 0.042(3) -0.011(2) 0.011(2) -0.003(3)
C16 0.028(3) 0.031(3) 0.036(3) -0.002(2) 0.001(2) 0.007(2)
C17 0.022(2) 0.029(3) 0.025(2) -0.0052(19) -0.0043(18) 0.014(2)
C18 0.035(3) 0.040(3) 0.023(2) -0.003(2) -0.002(2) 0.011(2)
C19 0.049(4) 0.072(5) 0.023(2) -0.004(3) -0.006(2) 0.029(3)
C20 0.041(4) 0.107(7) 0.037(3) -0.040(4) -0.013(3) 0.030(4)
C21 0.035(3) 0.072(5) 0.064(4) -0.045(4) -0.008(3) 0.007(3)
C22 0.023(3) 0.041(3) 0.048(3) -0.017(3) 0.003(2) -0.004(2)
C23 0.032(3) 0.021(3) 0.047(3) -0.004(2) 0.002(2) 0.000(2)
C24 0.044(3) 0.021(3) 0.040(3) 0.004(2) 0.004(2) -0.012(2)
C25 0.034(3) 0.030(3) 0.037(3) 0.006(2) 0.004(2) -0.007(2)
C26 0.039(3) 0.049(4) 0.037(3) 0.006(3) 0.006(2) -0.006(3)
C27 0.042(3) 0.059(4) 0.039(3) 0.011(3) 0.010(3) -0.008(3)
C28 0.056(4) 0.060(4) 0.041(3) 0.026(3) 0.003(3) -0.006(3)
C29 0.044(3) 0.028(3) 0.054(3) 0.014(3) 0.002(3) 0.003(3)
N1 0.019(2) 0.043(3) 0.0183(18) -0.0016(18) 0.0005(16) 0.003(2)
N2 0.028(2) 0.029(2) 0.0264(18) -0.0041(17) -0.0013(17) 0.0023(19)
O1 0.0298(19) 0.055(2) 0.0198(15) -0.0093(16) -0.0029(15) 0.0097(18)
O2 0.0215(17) 0.040(2) 0.0268(16) -0.0122(15) -0.0008(14) -0.0028(16)
O3 0.036(2) 0.031(2) 0.0329(17) 0.0069(15) -0.0022(15) 0.0172(17)
O4 0.043(2) 0.050(2) 0.0223(17) 0.0073(16) 0.0044(15) 0.020(2)
C101 0.026(2) 0.021(2) 0.023(2) 0.0041(18) -0.0026(18) 0.001(2)
C102 0.022(2) 0.014(2) 0.024(2) -0.0021(17) -0.0039(18) -0.0004(19)
C103 0.023(2) 0.024(2) 0.022(2) -0.0010(18) -0.0014(18) 0.008(2)
C104 0.028(3) 0.020(2) 0.019(2) 0.0006(18) -0.0008(19) 0.003(2)
C105 0.032(3) 0.020(2) 0.031(2) -0.001(2) -0.003(2) -0.001(2)
C106 0.033(3) 0.014(2) 0.043(3) 0.004(2) -0.006(2) 0.003(2)
C107 0.038(3) 0.019(2) 0.031(2) 0.010(2) 0.000(2) 0.002(2)
C108 0.027(2) 0.014(2) 0.0175(19) 0.0033(17) 0.0000(18) 0.005(2)
C109 0.020(2) 0.024(2) 0.021(2) 0.0018(18) 0.0008(17) 0.000(2)
C110 0.029(3) 0.022(2) 0.020(2) -0.0038(18) -0.0004(19) 0.002(2)
C111 0.022(2) 0.015(2) 0.024(2) -0.0022(18) -0.0025(18) 0.0012(19)
C112 0.026(3) 0.027(3) 0.027(2) -0.003(2) 0.0006(19) -0.003(2)
C113 0.022(2) 0.029(3) 0.040(3) -0.006(2) -0.002(2) 0.007(2)
C114 0.022(2) 0.018(2) 0.040(3) 0.0036(19) -0.009(2) -0.002(2)
C115 0.027(2) 0.026(3) 0.026(2) 0.0039(19) -0.0048(19) 0.001(2)
C116 0.026(2) 0.027(3) 0.023(2) -0.0016(18) -0.0002(18) 0.000(2)
C117 0.022(2) 0.019(2) 0.023(2) 0.0000(18) -0.0030(17) -0.0004(19)
C118 0.024(2) 0.028(3) 0.023(2) -0.0031(19) -0.0007(18) 0.002(2)
C119 0.043(3) 0.032(3) 0.023(2) -0.003(2) 0.008(2) 0.010(2)
C120 0.050(3) 0.034(3) 0.025(2) -0.004(2) -0.013(2) 0.007(3)
C121 0.041(3) 0.044(3) 0.043(3) -0.003(3) -0.022(3) -0.010(3)
C122 0.034(3) 0.025(3) 0.036(3) 0.001(2) -0.004(2) -0.004(2)
C123 0.021(2) 0.040(3) 0.039(3) 0.000(2) -0.004(2) -0.003(2)
C124 0.019(2) 0.042(3) 0.035(2) 0.000(2) 0.003(2) -0.015(2)
C125 0.031(3) 0.035(3) 0.028(2) 0.000(2) 0.002(2) -0.010(2)
C126 0.047(3) 0.026(3) 0.038(3) 0.002(2) 0.001(2) -0.012(3)
C127 0.049(3) 0.052(4) 0.029(3) 0.003(2) 0.005(2) -0.022(3)
C128 0.052(4) 0.052(4) 0.034(3) -0.006(3) 0.021(3) -0.009(3)
C129 0.027(3) 0.037(3) 0.050(3) 0.001(3) 0.009(2) -0.004(2)
N101 0.033(2) 0.020(2) 0.0193(18) 0.0050(15) -0.0029(17) 0.0019(18)
N102 0.023(2) 0.018(2) 0.0280(18) -0.0011(16) -0.0029(16) 0.0010(17)
O101 0.044(2) 0.030(2) 0.0211(15) -0.0012(14) -0.0072(14) 0.0058(17)
O102 0.040(2) 0.0156(16) 0.0261(16) -0.0014(13) -0.0115(15) -0.0017(15)
O103 0.0288(19) 0.0286(19) 0.0383(18) -0.0013(16) 0.0025(15) 0.0134(16)
O104 0.044(2) 0.037(2) 0.0208(16) 0.0043(14) 0.0079(15) 0.0149(18)
C201 0.035(4) 0.038(5) 0.044(4) 0.002(3) -0.001(3) 0.000(4)
C202 0.092(12) 0.032(5) 0.052(7) -0.016(5) 0.024(8) 0.001(7)
C203 0.132(17) 0.082(10) 0.053(10) -0.034(9) 0.043(10) -0.048(11)
O201 0.060(4) 0.037(3) 0.056(4) -0.014(3) 0.030(3) -0.009(3)
C21' 0.021(9) 0.075(14) 0.055(12) -0.006(11) 0.014(9) 0.019(10)
C22' 0.11(4) 0.12(4) 0.042(17) 0.02(2) -0.01(3) -0.07(3)
C23' 0.09(3) 0.09(3) 0.024(14) -0.018(15) -0.012(14) 0.04(2)
O21' 0.059(11) 0.062(12) 0.054(9) 0.017(8) -0.010(8) 0.003(9)

loop_
_atom_type_symbol
_atom_type_description
_atom_type_scat_dispersion_real
_atom_type_scat_dispersion_imag
_atom_type_scat_source
C C 0.0181 0.0091 'International Tables Vol C Tables 4.2.6.8 and 6.1.1.4'
H H 0.0000 0.0000 'International Tables Vol C Tables 4.2.6.8 and 6.1.1.4'
N N 0.0311 0.0180 'International Tables Vol C Tables 4.2.6.8 and 6.1.1.4'
O O 0.0492 0.0322 'International Tables Vol C Tables 4.2.6.8 and 6.1.1.4'

loop_
_exptl_crystal_face_index_h
_exptl_crystal_face_index_k
_exptl_crystal_face_index_l
_exptl_crystal_face_perp_dist
_exptl_oxdiff_crystal_face_indexfrac_h
_exptl_oxdiff_crystal_face_indexfrac_k
_exptl_oxdiff_crystal_face_indexfrac_l
_exptl_oxdiff_crystal_face_x
_exptl_oxdiff_crystal_face_y
_exptl_oxdiff_crystal_face_z
1 0 -42 0.0580 0.9938 0.0043 -41.9981 -0.0172 0.6853 0.7339
-2 5 7 0.0951 -1.9940 4.9943 6.9841 0.0504 0.5297 -0.7976
1 -6 5 0.1413 0.9950 -5.9949 5.0185 0.1248 -0.8347 0.6634
0 -3 36 0.0747 0.0023 -3.0008 36.0078 0.0266 -0.9694 -0.2373
-3 -5 -13 0.0886 -3.0061 -4.9956 -12.9838 0.8028 -0.3387 0.6192
4 -1 -26 0.1200 3.9947 -0.9952 -25.9957 -0.5216 0.2409 0.7554
-4 2 28 0.1019 -3.9935 1.9942 27.9925 0.4630 -0.1522 -0.9026
-2 4 29 0.1344 -1.9918 3.9931 28.9862 0.0237 0.0391 -1.0383
5 3 -5 0.1264 5.0013 2.9997 -5.0091 -0.9686 0.3597 0.0116
-3 -2 -34 0.1106 -3.0063 -1.9962 -33.9923 0.7229 0.3794 0.6141
5 -3 -9 0.1406 4.9951 -2.9947 -8.9902 -0.6454 -0.3062 0.7654
5 0 23 0.1365 5.0025 -0.0003 22.9990 -0.9136 -0.4757 -0.0964
1 6 -1 0.0783 1.0053 5.9953 -1.0187 -0.4718 0.7315 -0.6179
-2 -4 26 0.0856 -1.9997 -3.9997 26.0113 0.4464 -0.8878 -0.0710

loop_
_geom_angle_atom_site_label_1
_geom_angle_atom_site_label_2
_geom_angle_atom_site_label_3
_geom_angle
N1 C1 C2 109.3(4)
O1 C1 C2 124.8(5)
O1 C1 N1 125.8(5)
C8 C2 C1 111.6(4)
N2 C2 C1 104.4(4)
N2 C2 C8 105.7(3)
O2 C2 C1 112.8(4)
O2 C2 C8 110.5(4)
O2 C2 N2 111.4(4)
N2 C3 C4 110.0(4)
O3 C3 C4 125.7(5)
O3 C3 N2 124.3(5)
C3 C4 C5 114.4(4)
C3 C4 C9 108.8(4)
C5 C4 C9 115.9(4)
N1 C4 C3 107.5(4)
N1 C4 C5 102.7(4)
N1 C4 C9 106.8(4)
C4 C5 H5A 111.0
C4 C5 H5B 111.0
H5A C5 H5B 109.0
C6 C5 C4 103.9(4)
C6 C5 H5A 111.0
C6 C5 H5B 111.0
C5 C6 H6A 110.9
C5 C6 H6B 110.9
H6A C6 H6B 109.0
C7 C6 C5 104.0(4)
C7 C6 H6A 110.9
C7 C6 H6B 110.9
C6 C7 H7A 111.3
C6 C7 H7B 111.3
H7A C7 H7B 109.2
N1 C7 C6 102.2(4)
N1 C7 H7A 111.3
N1 C7 H7B 111.3
C2 C8 H8 108.9
C2 C8 C9 108.6(4)
C9 C8 H8 108.9
C10 C8 C2 112.0(4)
C10 C8 H8 108.9
C10 C8 C9 109.5(4)
C4 C9 C8 107.5(4)
C4 C9 H9 106.8
C8 C9 H9 106.8
C17 C9 C4 113.9(4)
C17 C9 C8 114.5(4)
C17 C9 H9 106.8
C11 C10 C8 120.3(4)
O4 C10 C8 119.1(5)
O4 C10 C11 120.6(5)
C12 C11 C10 118.1(4)
C12 C11 C16 118.7(5)
C16 C11 C10 123.2(5)
C11 C12 H12 119.6
C13 C12 C11 120.8(5)
C13 C12 H12 119.6
C12 C13 H13 119.7
C12 C13 C14 120.6(6)
C14 C13 H13 119.7
C13 C14 H14 120.5
C15 C14 C13 119.0(5)
C15 C14 H14 120.5
C14 C15 H15 119.6
C14 C15 C16 120.9(5)
C16 C15 H15 119.6
C11 C16 H16 120.0
C15 C16 C11 120.1(5)
C15 C16 H16 120.0
C18 C17 C9 122.3(5)
C22 C17 C9 118.5(5)
C22 C17 C18 119.2(5)
C17 C18 H18 119.9
C17 C18 C19 120.1(6)
C19 C18 H18 119.9
C18 C19 H19 119.7
C20 C19 C18 120.7(6)
C20 C19 H19 119.7
C19 C20 H20 120.5
C19 C20 C21 119.1(5)
C21 C20 H20 120.5
C20 C21 H21 119.6
C20 C21 C22 120.8(7)
C22 C21 H21 119.6
C17 C22 C21 120.0(6)
C17 C22 H22 120.0
C21 C22 H22 120.0
H23A C23 H23B 107.9
C24 C23 H23A 109.2
C24 C23 H23B 109.2
N2 C23 H23A 109.2
N2 C23 H23B 109.2
N2 C23 C24 112.1(4)
C25 C24 C23 121.4(5)
C25 C24 C29 119.3(5)
C29 C24 C23 119.3(5)
C24 C25 H25 119.7
C24 C25 C26 120.6(5)
C26 C25 H25 119.7
C25 C26 H26 120.1
C25 C26 C27 119.9(6)
C27 C26 H26 120.1
C26 C27 H27 119.8
C28 C27 C26 120.5(6)
C28 C27 H27 119.8
C27 C28 H28 120.0
C27 C28 C29 120.0(6)
C29 C28 H28 120.0
C24 C29 H29 120.1
C28 C29 C24 119.7(6)
C28 C29 H29 120.1
C1 N1 C4 117.2(4)
C1 N1 C7 128.4(4)
C7 N1 C4 113.4(4)
C3 N2 C2 115.5(4)
C3 N2 C23 121.3(4)
C23 N2 C2 121.8(4)
C2 O2 H2 108(5)
N101 C101 C102 109.3(4)
O101 C101 C102 124.8(5)
O101 C101 N101 125.9(4)
C101 C102 C108 111.5(4)
N102 C102 C101 104.4(4)
N102 C102 C108 105.5(3)
O102 C102 C101 113.6(4)
O102 C102 C108 109.3(4)
O102 C102 N102 112.2(4)
N102 C103 C104 109.5(4)
O103 C103 C104 124.7(5)
O103 C103 N102 125.8(5)
C103 C104 C109 108.9(4)
C105 C104 C103 114.3(4)
C105 C104 C109 116.6(4)
N101 C104 C103 106.9(4)
N101 C104 C105 103.1(4)
N101 C104 C109 106.1(4)
C104 C105 H10A 111.0
C104 C105 H10B 111.0
C104 C105 C106 103.8(4)
H10A C105 H10B 109.0
C106 C105 H10A 111.0
C106 C105 H10B 111.0
C105 C106 H10C 111.2
C105 C106 H10D 111.2
C105 C106 C107 103.0(4)
H10C C106 H10D 109.1
C107 C106 H10C 111.2
C107 C106 H10D 111.2
C106 C107 H10E 111.2
C106 C107 H10F 111.2
H10E C107 H10F 109.1
N101 C107 C106 102.7(4)
N101 C107 H10E 111.2
N101 C107 H10F 111.2
C102 C108 H108 108.6
C109 C108 C102 109.3(4)
C109 C108 H108 108.6
C110 C108 C102 111.5(4)
C110 C108 H108 108.6
C110 C108 C109 110.3(4)
C104 C109 H109 106.7
C108 C109 C104 107.7(4)
C108 C109 H109 106.7
C117 C109 C104 113.3(4)
C117 C109 C108 115.2(4)
C117 C109 H109 106.7
C111 C110 C108 119.6(4)
O104 C110 C108 119.7(4)
O104 C110 C111 120.6(5)
C112 C111 C110 118.3(4)
C112 C111 C116 119.0(5)
C116 C111 C110 122.6(4)
C111 C112 H112 119.9
C113 C112 C111 120.1(4)
C113 C112 H112 119.9
C112 C113 H113 119.9
C112 C113 C114 120.2(5)
C114 C113 H113 119.9
C113 C114 H114 120.0
C115 C114 C113 120.1(5)
C115 C114 H114 120.0
C114 C115 H115 119.8
C114 C115 C116 120.4(4)
C116 C115 H115 119.8
C111 C116 H116 119.9
C115 C116 C111 120.2(5)
C115 C116 H116 119.9
C118 C117 C109 122.0(4)
C122 C117 C109 119.8(4)
C122 C117 C118 118.2(4)
C117 C118 H118 120.1
C119 C118 C117 119.8(5)
C119 C118 H118 120.1
C118 C119 H119 119.2
C120 C119 C118 121.7(5)
C120 C119 H119 119.2
C119 C120 H120 120.5
C119 C120 C121 119.0(5)
C121 C120 H120 120.5
C120 C121 H121 119.8
C120 C121 C122 120.5(5)
C122 C121 H121 119.8
C117 C122 C121 120.9(5)
C117 C122 H122 119.5
C121 C122 H122 119.5
H12A C123 H12B 108.0
C124 C123 H12A 109.4
C124 C123 H12B 109.4
N102 C123 H12A 109.4
N102 C123 H12B 109.4
N102 C123 C124 111.3(4)
C125 C124 C123 120.3(5)
C125 C124 C129 119.0(5)
C129 C124 C123 120.5(6)
C124 C125 H125 119.4
C124 C125 C126 121.1(5)
C126 C125 H125 119.4
C125 C126 H126 120.5
C127 C126 C125 119.0(6)
C127 C126 H126 120.5
C126 C127 H127 120.0
C128 C127 C126 120.1(5)
C128 C127 H127 120.0
C127 C128 H128 119.6
C127 C128 C129 120.7(5)
C129 C128 H128 119.6
C124 C129 C128 120.1(6)
C124 C129 H129 119.9
C128 C129 H129 119.9
C101 N101 C104 117.7(4)
C101 N101 C107 128.2(4)
C107 N101 C104 112.2(4)
C103 N102 C102 116.0(4)
C103 N102 C123 120.2(4)
C123 N102 C102 122.6(4)
C102 O102 H102 109(4)
C202 C201 H201 108.2
C203 C201 H201 108.2
C203 C201 C202 111.3(11)
O201 C201 H201 108.2
O201 C201 C202 111.3(9)
O201 C201 C203 109.7(10)
C201 C202 H20A 109.5
C201 C202 H20B 109.5
C201 C202 H20C 109.5
H20A C202 H20B 109.5
H20A C202 H20C 109.5
H20B C202 H20C 109.5
C201 C203 H20D 109.5
C201 C203 H20E 109.5
C201 C203 H20F 109.5
H20D C203 H20E 109.5
H20D C203 H20F 109.5
H20E C203 H20F 109.5
C201 O201 H20G 109.5
C22' C21' H21' 111.1
C22' C21' C23' 119(4)
C22' C21' O21' 96(3)
C23' C21' H21' 111.1
O21' C21' H21' 111.1
O21' C21' C23' 108(2)
C21' C22' H22A 109.5
C21' C22' H22B 109.5
C21' C22' H22C 109.5
H22A C22' H22B 109.5
H22A C22' H22C 109.5
H22B C22' H22C 109.5
C21' C23' H23C 109.5
C21' C23' H23D 109.5
C21' C23' H23E 109.5
H23C C23' H23D 109.5
H23C C23' H23E 109.5
H23D C23' H23E 109.5
C21' O21' H21A 109.5

loop_
_geom_bond_atom_site_label_1
_geom_bond_atom_site_label_2
_geom_bond_distance
C1 C2 1.545(6)
C1 N1 1.338(7)
C1 O1 1.227(6)
C2 C8 1.541(7)
C2 N2 1.504(6)
C2 O2 1.374(6)
C3 C4 1.516(7)
C3 N2 1.360(7)
C3 O3 1.234(6)
C4 C5 1.529(7)
C4 C9 1.549(7)
C4 N1 1.480(5)
C5 H5A 0.9700
C5 H5B 0.9700
C5 C6 1.528(7)
C6 H6A 0.9700
C6 H6B 0.9700
C6 C7 1.521(7)
C7 H7A 0.9700
C7 H7B 0.9700
C7 N1 1.458(6)
C8 H8 0.9800
C8 C9 1.566(7)
C8 C10 1.515(7)
C9 H9 0.9800
C9 C17 1.523(6)
C10 C11 1.502(7)
C10 O4 1.215(6)
C11 C12 1.387(7)
C11 C16 1.392(7)
C12 H12 0.9300
C12 C13 1.380(8)
C13 H13 0.9300
C13 C14 1.381(8)
C14 H14 0.9300
C14 C15 1.380(8)
C15 H15 0.9300
C15 C16 1.389(8)
C16 H16 0.9300
C17 C18 1.385(7)
C17 C22 1.375(8)
C18 H18 0.9300
C18 C19 1.392(7)
C19 H19 0.9300
C19 C20 1.370(11)
C20 H20 0.9300
C20 C21 1.373(11)
C21 H21 0.9300
C21 C22 1.396(8)
C22 H22 0.9300
C23 H23A 0.9700
C23 H23B 0.9700
C23 C24 1.516(7)
C23 N2 1.473(7)
C24 C25 1.376(9)
C24 C29 1.406(8)
C25 H25 0.9300
C25 C26 1.383(8)
C26 H26 0.9300
C26 C27 1.392(8)
C27 H27 0.9300
C27 C28 1.365(10)
C28 H28 0.9300
C28 C29 1.398(9)
C29 H29 0.9300
O2 H2 0.85(3)
C101 C102 1.542(6)
C101 N101 1.325(6)
C101 O101 1.231(5)
C102 C108 1.557(6)
C102 N102 1.497(6)
C102 O102 1.368(6)
C103 C104 1.536(7)
C103 N102 1.357(6)
C103 O103 1.226(6)
C104 C105 1.524(7)
C104 C109 1.563(7)
C104 N101 1.484(5)
C105 H10A 0.9700
C105 H10B 0.9700
C105 C106 1.533(7)
C106 H10C 0.9700
C106 H10D 0.9700
C106 C107 1.532(7)
C107 H10E 0.9700
C107 H10F 0.9700
C107 N101 1.472(6)
C108 H108 0.9800
C108 C109 1.533(7)
C108 C110 1.519(7)
C109 H109 0.9800
C109 C117 1.517(6)
C110 C111 1.495(7)
C110 O104 1.214(6)
C111 C112 1.389(7)
C111 C116 1.402(6)
C112 H112 0.9300
C112 C113 1.380(7)
C113 H113 0.9300
C113 C114 1.394(7)
C114 H114 0.9300
C114 C115 1.364(7)
C115 H115 0.9300
C115 C116 1.384(7)
C116 H116 0.9300
C117 C118 1.395(7)
C117 C122 1.383(7)
C118 H118 0.9300
C118 C119 1.393(6)
C119 H119 0.9300
C119 C120 1.362(8)
C120 H120 0.9300
C120 C121 1.373(9)
C121 H121 0.9300
C121 C122 1.394(7)
C122 H122 0.9300
C123 H12A 0.9700
C123 H12B 0.9700
C123 C124 1.520(7)
C123 N102 1.469(7)
C124 C125 1.383(8)
C124 C129 1.385(8)
C125 H125 0.9300
C125 C126 1.396(7)
C126 H126 0.9300
C126 C127 1.395(8)
C127 H127 0.9300
C127 C128 1.364(10)
C128 H128 0.9300
C128 C129 1.394(8)
C129 H129 0.9300
O102 H102 0.97(6)
C201 H201 0.9800
C201 C202 1.484(18)
C201 C203 1.48(2)
C201 O201 1.411(10)
C202 H20A 0.9600
C202 H20B 0.9600
C202 H20C 0.9600
C203 H20D 0.9600
C203 H20E 0.9600
C203 H20F 0.9600
O201 H20G 0.8200
C21' H21' 0.9800
C21' C22' 1.42(5)
C21' C23' 1.53(4)
C21' O21' 1.47(3)
C22' H22A 0.9600
C22' H22B 0.9600
C22' H22C 0.9600
C23' H23C 0.9600
C23' H23D 0.9600
C23' H23E 0.9600
O21' H21A 0.8200

loop_
_geom_hbond_atom_site_label_D
_geom_hbond_atom_site_label_H
_geom_hbond_atom_site_label_A
_geom_hbond_distance_DH
_geom_hbond_distance_HA
_geom_hbond_distance_DA
_geom_hbond_angle_DHA
_geom_hbond_site_symmetry_A
O2 H2 O1 0.85(3) 2.31(6) 2.790(5) 116(5) .
O2 H2 O101 0.85(3) 2.01(5) 2.736(5) 143(6) .
O102 H102 O1 0.97(6) 1.73(6) 2.683(5) 166(6) .
O201 H20G O4 0.82 2.14 2.945(7) 167.5 .
C21' H21' O1 0.98 2.47 3.44(3) 174.4 1_565

loop_
_geom_torsion_atom_site_label_1
_geom_torsion_atom_site_label_2
_geom_torsion_atom_site_label_3
_geom_torsion_atom_site_label_4
_geom_torsion
C1 C2 C8 C9 -51.5(5)
C1 C2 C8 C10 69.6(5)
C1 C2 N2 C3 59.0(5)
C1 C2 N2 C23 -134.7(4)
C2 C1 N1 C4 2.6(6)
C2 C1 N1 C7 169.7(5)
C2 C8 C9 C4 -6.6(5)
C2 C8 C9 C17 -134.3(4)
C2 C8 C10 C11 141.3(5)
C2 C8 C10 O4 -40.6(7)
C3 C4 C5 C6 89.6(5)
C3 C4 C9 C8 -54.7(4)
C3 C4 C9 C17 73.3(5)
C3 C4 N1 C1 54.2(6)
C3 C4 N1 C7 -114.9(5)
C4 C3 N2 C2 -3.6(5)
C4 C3 N2 C23 -169.9(4)
C4 C5 C6 C7 37.5(6)
C4 C9 C17 C18 -79.1(6)
C4 C9 C17 C22 99.6(6)
C5 C4 C9 C8 174.7(4)
C5 C4 C9 C17 -57.3(6)
C5 C4 N1 C1 175.2(5)
C5 C4 N1 C7 6.1(6)
C5 C6 C7 N1 -32.8(6)
C6 C7 N1 C1 -150.7(6)
C6 C7 N1 C4 16.8(6)
C8 C2 N2 C3 -58.9(5)
C8 C2 N2 C23 107.4(5)
C8 C9 C17 C18 45.2(7)
C8 C9 C17 C22 -136.1(5)
C8 C10 C11 C12 -177.2(5)
C8 C10 C11 C16 4.3(8)
C9 C4 C5 C6 -142.5(4)
C9 C4 N1 C1 -62.4(6)
C9 C4 N1 C7 128.5(5)
C9 C8 C10 C11 -98.2(5)
C9 C8 C10 O4 79.9(6)
C9 C17 C18 C19 179.3(5)
C9 C17 C22 C21 -177.8(5)
C10 C8 C9 C4 -129.2(4)
C10 C8 C9 C17 103.1(5)
C10 C11 C12 C13 179.7(6)
C10 C11 C16 C15 179.0(5)
C11 C12 C13 C14 2.2(10)
C12 C11 C16 C15 0.5(9)
C12 C13 C14 C15 -1.5(9)
C13 C14 C15 C16 0.3(9)
C14 C15 C16 C11 0.2(9)
C16 C11 C12 C13 -1.7(9)
C17 C18 C19 C20 -2.7(9)
C18 C17 C22 C21 0.9(8)
C18 C19 C20 C21 3.2(10)
C19 C20 C21 C22 -1.6(10)
C20 C21 C22 C17 -0.4(10)
C22 C17 C18 C19 0.6(8)
C23 C24 C25 C26 -176.2(5)
C23 C24 C29 C28 176.6(5)
C24 C23 N2 C2 -88.0(5)
C24 C23 N2 C3 77.5(6)
C24 C25 C26 C27 -0.6(9)
C25 C24 C29 C28 -1.4(9)
C25 C26 C27 C28 -1.2(10)
C26 C27 C28 C29 1.6(10)
C27 C28 C29 C24 -0.3(10)
C29 C24 C25 C26 1.9(8)
N1 C1 C2 C8 56.4(5)
N1 C1 C2 N2 -57.3(5)
N1 C1 C2 O2 -178.5(4)
N1 C4 C5 C6 -26.5(6)
N1 C4 C9 C8 61.0(5)
N1 C4 C9 C17 -171.0(4)
N2 C2 C8 C9 61.5(5)
N2 C2 C8 C10 -177.4(4)
N2 C3 C4 C5 -165.6(4)
N2 C3 C4 C9 62.9(4)
N2 C3 C4 N1 -52.3(5)
N2 C23 C24 C25 78.4(6)
N2 C23 C24 C29 -99.6(6)
O1 C1 C2 C8 -127.8(5)
O1 C1 C2 N2 118.5(5)
O1 C1 C2 O2 -2.7(8)
O1 C1 N1 C4 -173.2(5)
O1 C1 N1 C7 -6.0(9)
O2 C2 C8 C9 -177.8(4)
O2 C2 C8 C10 -56.8(5)
O2 C2 N2 C3 -179.0(4)
O2 C2 N2 C23 -12.7(6)
O3 C3 C4 C5 15.0(7)
O3 C3 C4 C9 -116.4(5)
O3 C3 C4 N1 128.3(5)
O3 C3 N2 C2 175.8(4)
O3 C3 N2 C23 9.4(7)
O4 C10 C11 C12 4.8(9)
O4 C10 C11 C16 -173.7(6)
C101 C102 C108 C109 -50.9(5)
C101 C102 C108 C110 71.3(5)
C101 C102 N102 C103 58.9(5)
C101 C102 N102 C123 -133.9(4)
C102 C101 N101 C104 3.6(6)
C102 C101 N101 C107 166.7(5)
C102 C108 C109 C104 -6.9(5)
C102 C108 C109 C117 -134.4(4)
C102 C108 C110 C111 136.9(4)
C102 C108 C110 O104 -44.2(6)
C103 C104 C105 C106 86.4(5)
C103 C104 C109 C108 -54.0(4)
C103 C104 C109 C117 74.6(5)
C103 C104 N101 C101 53.2(6)
C103 C104 N101 C107 -112.5(5)
C104 C103 N102 C102 -2.9(5)
C104 C103 N102 C123 -170.5(4)
C104 C105 C106 C107 39.4(5)
C104 C109 C117 C118 -78.6(6)
C104 C109 C117 C122 103.0(5)
C105 C104 C109 C108 174.9(4)
C105 C104 C109 C117 -56.5(6)
C105 C104 N101 C101 174.1(5)
C105 C104 N101 C107 8.4(5)
C105 C106 C107 N101 -33.4(5)
C106 C107 N101 C101 -148.0(5)
C106 C107 N101 C104 15.8(6)
C108 C102 N102 C103 -58.8(5)
C108 C102 N102 C123 108.5(5)
C108 C109 C117 C118 46.0(6)
C108 C109 C117 C122 -132.3(5)
C108 C110 C111 C112 -172.0(5)
C108 C110 C111 C116 10.8(7)
C109 C104 C105 C106 -145.1(4)
C109 C104 N101 C101 -62.9(6)
C109 C104 N101 C107 131.5(4)
C109 C108 C110 C111 -101.5(5)
C109 C108 C110 O104 77.4(6)
C109 C117 C118 C119 -179.2(5)
C109 C117 C122 C121 179.9(5)
C110 C108 C109 C104 -129.8(4)
C110 C108 C109 C117 102.6(5)
C110 C111 C112 C113 -177.2(5)
C110 C111 C116 C115 177.1(5)
C111 C112 C113 C114 0.4(8)
C112 C111 C116 C115 0.0(8)
C112 C113 C114 C115 -0.7(8)
C113 C114 C115 C116 0.7(8)
C114 C115 C116 C111 -0.3(8)
C116 C111 C112 C113 0.0(8)
C117 C118 C119 C120 0.1(8)
C118 C117 C122 C121 1.5(8)
C118 C119 C120 C121 0.0(9)
C119 C120 C121 C122 0.6(9)
C120 C121 C122 C117 -1.4(9)
C122 C117 C118 C119 -0.8(8)
C123 C124 C125 C126 -175.0(5)
C123 C124 C129 C128 175.4(5)
C124 C123 N102 C102 -91.6(5)
C124 C123 N102 C103 75.1(6)
C124 C125 C126 C127 -0.2(8)
C125 C124 C129 C128 -0.2(8)
C125 C126 C127 C128 -0.6(9)
C126 C127 C128 C129 0.9(9)
C127 C128 C129 C124 -0.5(9)
C129 C124 C125 C126 0.6(8)
N101 C101 C102 C108 55.1(5)
N101 C101 C102 N102 -58.3(5)
N101 C101 C102 O102 179.1(4)
N101 C104 C105 C106 -29.3(5)
N101 C104 C109 C108 60.8(5)
N101 C104 C109 C117 -170.6(4)
N102 C102 C108 C109 61.8(5)
N102 C102 C108 C110 -176.0(4)
N102 C103 C104 C105 -165.7(4)
N102 C103 C104 C109 62.1(5)
N102 C103 C104 N101 -52.2(5)
N102 C123 C124 C125 77.2(6)
N102 C123 C124 C129 -98.4(6)
O101 C101 C102 C108 -128.0(5)
O101 C101 C102 N102 118.6(5)
O101 C101 C102 O102 -4.0(7)
O101 C101 N101 C104 -173.3(5)
O101 C101 N101 C107 -10.2(9)
O102 C102 C108 C109 -177.3(4)
O102 C102 C108 C110 -55.1(5)
O102 C102 N102 C103 -177.6(4)
O102 C102 N102 C123 -10.3(6)
O103 C103 C104 C105 14.7(6)
O103 C103 C104 C109 -117.6(5)
O103 C103 C104 N101 128.2(5)
O103 C103 N102 C102 176.7(4)
O103 C103 N102 C123 9.1(7)
O104 C110 C111 C112 9.1(7)
O104 C110 C111 C116 -168.0(5)

loop_
_twin_individual_id
_twin_individual_mass_fraction_refined
1 0.682(2)
2 0.318(2)
